data_7119780
loop_
_publ_author_name
'Bajpai, Alankriti'
'Lusi, Matteo'
'Zaworotko, Michael J.'

_publ_section_title
;
 The role of weak interactions in controlling the mode of interpenetration
 in hybrid ultramicroporous materials.
;
_journal_issue 28
_journal_name_full 'Chemical communications (Cambridge, England)'
_journal_page_first 3978
_journal_paper_doi 10.1039/c6cc10217d
_journal_volume 53
_journal_year 2017
_chemical_formula_sum 'C41 H24 F6 N4 O Si Zn'
_chemical_formula_weight 796.10
_chemical_name_systematic
;
 ?
;
_space_group_crystal_system orthorhombic
_space_group_IT_number 63
_space_group_name_Hall '-C 2c 2'
_space_group_name_H-M_alt 'C m c m'
_symmetry_space_group_name_Hall '-C 2c 2'
_symmetry_space_group_name_H-M 'C m c m'
_atom_sites_solution_hydrogens geom
_audit_creation_method SHELXL-2014
_audit_update_record
;
2016-12-23 deposited with the CCDC.
2017-03-09 downloaded from the CCDC.
;
_cell_angle_alpha 90
_cell_angle_beta 90
_cell_angle_gamma 90
_cell_formula_units_Z 4
_cell_length_a 29.756(4)
_cell_length_b 29.000(4)
_cell_length_c 7.6262(11)
_cell_measurement_reflns_used 1082
_cell_measurement_temperature 100(2)
_cell_measurement_theta_max 40
_cell_measurement_theta_min 2
_cell_volume 6580.8(16)
_computing_structure_refinement 'SHELXL-2014 (Sheldrick, 2014)'
_diffrn_ambient_temperature 100(2)
_diffrn_measured_fraction_theta_full 0.655
_diffrn_measured_fraction_theta_max 0.790
_diffrn_measurement_device_type 'Bruker D8 Quest'
_diffrn_radiation_type CuK\a
_diffrn_radiation_wavelength 1.54178
_diffrn_reflns_av_R_equivalents 0.0782
_diffrn_reflns_av_unetI/netI 0.0991
_diffrn_reflns_Laue_measured_fraction_full 0.655
_diffrn_reflns_Laue_measured_fraction_max 0.790
_diffrn_reflns_limit_h_max 32
_diffrn_reflns_limit_h_min -30
_diffrn_reflns_limit_k_max 31
_diffrn_reflns_limit_k_min -30
_diffrn_reflns_limit_l_max 8
_diffrn_reflns_limit_l_min -7
_diffrn_reflns_number 8655
_diffrn_reflns_point_group_measured_fraction_full 0.655
_diffrn_reflns_point_group_measured_fraction_max 0.790
_diffrn_reflns_theta_full 67.679
_diffrn_reflns_theta_max 59.906
_diffrn_reflns_theta_min 3.048
_exptl_absorpt_coefficient_mu 1.030
_exptl_absorpt_correction_T_max 0.7516
_exptl_absorpt_correction_T_min 0.5439
_exptl_absorpt_correction_type multi-scan
_exptl_absorpt_process_details sadabs
_exptl_crystal_colour colourless
_exptl_crystal_density_diffrn 0.804
_exptl_crystal_description needle
_exptl_crystal_F_000 1616
_exptl_crystal_size_max 0.300
_exptl_crystal_size_mid 0.100
_exptl_crystal_size_min 0.100
_refine_diff_density_max 0.920
_refine_diff_density_min -1.025
_refine_diff_density_rms 0.169
_refine_ls_extinction_method none
_refine_ls_goodness_of_fit_ref 1.080
_refine_ls_hydrogen_treatment constr
_refine_ls_matrix_type full
_refine_ls_number_parameters 148
_refine_ls_number_reflns 2151
_refine_ls_number_restraints 133
_refine_ls_restrained_S_all 1.072
_refine_ls_R_factor_all 0.1867
_refine_ls_R_factor_gt 0.1558
_refine_ls_shift/su_max 0.000
_refine_ls_shift/su_mean 0.000
_refine_ls_structure_factor_coef Fsqd
_refine_ls_weighting_details 'w=1/[\s^2^(Fo^2^)+(0.1886P)^2^+274.4285P] where P=(Fo^2^+2Fc^2^)/3'
_refine_ls_weighting_scheme calc
_refine_ls_wR_factor_gt 0.3735
_refine_ls_wR_factor_ref 0.3922
_reflns_Friedel_coverage 0.000
_reflns_number_gt 1509
_reflns_number_total 2151
_reflns_threshold_expression 'I > 2\s(I)'
_cod_data_source_file c6cc10217d2.cif
_cod_data_source_block SIFSIX-15-Zn-i
_cod_depositor_comments 'Adding full bibliography for 7119779--7119781.cif.'
_cod_original_cell_volume 6580.8(15)
_cod_database_code 7119780
_shelx_space_group_comment
;
The symmetry employed for this shelxl refinement is uniquely defined
by the following loop, which should always be used as a source of
symmetry information in preference to the above space-group names.
They are only intended as comments.
;
_shelx_estimated_absorpt_t_min 0.748
_shelx_estimated_absorpt_t_max 0.904
_shelxl_version_number 2014-3

loop_
_space_group_symop_operation_xyz
'x, y, z'
'-x, -y, z+1/2'
'x, -y, -z'
'-x, y, -z+1/2'
'x+1/2, y+1/2, z'
'-x+1/2, -y+1/2, z+1/2'
'x+1/2, -y+1/2, -z'
'-x+1/2, y+1/2, -z+1/2'
'-x, -y, -z'
'x, y, -z-1/2'
'-x, y, z'
'x, -y, z-1/2'
'-x+1/2, -y+1/2, -z'
'x+1/2, y+1/2, -z-1/2'
'-x+1/2, y+1/2, z'
'x+1/2, -y+1/2, z-1/2'

loop_
_atom_site_label
_atom_site_type_symbol
_atom_site_fract_x
_atom_site_fract_y
_atom_site_fract_z
_atom_site_U_iso_or_equiv
_atom_site_adp_type
_atom_site_occupancy
_atom_site_site_symmetry_order
_atom_site_calc_flag
_atom_site_refinement_flags_posn
_atom_site_refinement_flags_adp
_atom_site_refinement_flags_occupancy
Zn1 Zn 0.5000 0.67302(10) 0.7500 0.0045(8) Uani 1 4 d S TU P
Si2 Si 0.5000 0.6747(2) 0.2500 0.0118(15) Uani 1 4 d S TU P
F5 F 0.5560(3) 0.6734(4) 0.2500 0.031(2) Uani 1 2 d S TU P
F3 F 0.5000 0.6738(3) 0.4725(10) 0.013(2) Uani 1 2 d S TU P
C5 C 0.6520(8) 0.8249(9) 0.7500 0.051(6) Uani 1 2 d S TU P
F4 F 0.5000 0.7322(5) 0.2500 0.034(4) Uani 1 4 d S TU P
N1 N 0.5497(4) 0.7261(4) 0.7500 0.011(3) Uani 1 2 d S TU P
F6 F 0.5000 0.6170(4) 0.2500 0.020(3) Uani 1 4 d S TU P
C13 C 0.8847(5) 1.0497(5) 0.7500 0.009(3) Uani 1 2 d S TU P
C11 C 0.8209(5) 0.9871(5) 0.7500 0.013(4) Uani 1 2 d S TU P
C4 C 0.6178(6) 0.7909(6) 0.7500 0.028(5) Uani 1 2 d S TU P
C10 C 0.7868(6) 0.9536(6) 0.7500 0.021(4) Uani 1 2 d S TU P
C15 C 0.9327(4) 1.1031(4) 0.8977(18) 0.033(3) Uani 1 1 d . U .
H15 H 0.9429 1.1156 1.0058 0.040 Uiso 1 1 calc R U .
C14 C 0.9018(5) 1.0675(5) 0.9026(19) 0.038(3) Uani 1 1 d . U .
H14 H 0.8924 1.0553 1.0123 0.046 Uiso 1 1 calc R U .
C7 C 0.7177(7) 0.8893(7) 0.7500 0.038(5) Uani 1 2 d S TU P
C9 C 0.7695(5) 0.9360(5) 0.909(2) 0.044(4) Uani 1 1 d . U .
H9 H 0.7814 0.9459 1.0182 0.053 Uiso 1 1 calc R U .
C6 C 0.6800(9) 0.8577(9) 0.7500 0.059(7) Uani 1 2 d S TU P
C8 C 0.7346(5) 0.9036(6) 0.902(2) 0.055(4) Uani 1 1 d . U .
H8 H 0.7228 0.8916 1.0087 0.066 Uiso 1 1 calc R U .
C2 C 0.5673(6) 0.7431(6) 0.887(3) 0.071(5) Uani 1 1 d . U .
H2 H 0.5547 0.7338 0.9960 0.085 Uiso 1 1 calc R U .
C3 C 0.6028(7) 0.7736(7) 0.896(3) 0.079(6) Uani 1 1 d . U .
H3 H 0.6160 0.7817 1.0054 0.095 Uiso 1 1 calc R U .
C12 C 0.8499(5) 1.0148(5) 0.7500 0.010(3) Uani 1 2 d S TU P
N16 N 0.9490(4) 1.1208(4) 0.7500 0.006(3) Uani 1 2 d S TU P
O1 O 0.5378(9) 0.5322(9) 0.2500 0.043(7) Uiso 0.5 2 d DS . P
C1 C 0.5000 0.5082(15) 0.2500 0.094(15) Uiso 1 4 d DS . P

loop_
_atom_site_aniso_label
_atom_site_aniso_U_11
_atom_site_aniso_U_22
_atom_site_aniso_U_33
_atom_site_aniso_U_23
_atom_site_aniso_U_13
_atom_site_aniso_U_12
Zn1 0.0016(14) 0.0042(15) 0.0077(13) 0.000 0.000 0.000
Si2 0.008(3) 0.016(3) 0.011(3) 0.000 0.000 0.000
F5 0.024(4) 0.041(4) 0.027(4) 0.000 0.000 -0.003(4)
F3 0.010(3) 0.024(4) 0.006(3) -0.002(3) 0.000 0.000
C5 0.050(7) 0.052(7) 0.051(7) 0.000 0.000 -0.006(5)
F4 0.039(5) 0.028(5) 0.033(5) 0.000 0.000 0.000
N1 0.009(5) 0.013(5) 0.012(4) 0.000 0.000 -0.006(4)
F6 0.027(5) 0.012(5) 0.019(5) 0.000 0.000 0.000
C13 0.006(5) 0.009(5) 0.010(5) 0.000 0.000 0.000(4)
C11 0.012(5) 0.010(5) 0.018(5) 0.000 0.000 -0.005(4)
C4 0.025(6) 0.029(6) 0.030(6) 0.000 0.000 -0.006(4)
C10 0.020(6) 0.019(6) 0.023(6) 0.000 0.000 -0.005(4)
C15 0.037(5) 0.034(5) 0.029(5) -0.002(4) -0.003(4) -0.018(4)
C14 0.041(5) 0.042(5) 0.031(5) 0.000(4) -0.004(4) -0.015(4)
C7 0.037(7) 0.037(7) 0.039(6) 0.000 0.000 -0.004(5)
C9 0.041(5) 0.047(5) 0.045(5) -0.001(4) 0.000(4) -0.012(4)
C6 0.060(8) 0.058(8) 0.060(8) 0.000 0.000 -0.005(5)
C8 0.051(6) 0.059(6) 0.054(6) 0.002(5) 0.002(5) -0.011(4)
C2 0.075(7) 0.071(7) 0.065(7) 0.003(5) 0.002(5) -0.021(5)
C3 0.080(7) 0.081(7) 0.076(7) 0.000(5) -0.002(5) -0.016(5)
C12 0.008(5) 0.011(5) 0.011(5) 0.000 0.000 0.006(4)
N16 0.004(4) 0.009(4) 0.005(4) 0.000 0.000 -0.004(4)

loop_
_atom_type_symbol
_atom_type_description
_atom_type_scat_dispersion_real
_atom_type_scat_dispersion_imag
_atom_type_scat_source
C C 0.0181 0.0091 'International Tables Vol C Tables 4.2.6.8 and 6.1.1.4'
H H 0.0000 0.0000 'International Tables Vol C Tables 4.2.6.8 and 6.1.1.4'
N N 0.0311 0.0180 'International Tables Vol C Tables 4.2.6.8 and 6.1.1.4'
F F 0.0727 0.0534 'International Tables Vol C Tables 4.2.6.8 and 6.1.1.4'
Si Si 0.2541 0.3302 'International Tables Vol C Tables 4.2.6.8 and 6.1.1.4'
Zn Zn -1.5491 0.6778 'International Tables Vol C Tables 4.2.6.8 and 6.1.1.4'
O O 0.0492 0.0322 'International Tables Vol C Tables 4.2.6.8 and 6.1.1.4'

loop_
_geom_angle_atom_site_label_1
_geom_angle_atom_site_label_2
_geom_angle_atom_site_label_3
_geom_angle
_geom_angle_site_symmetry_1
_geom_angle_site_symmetry_3
F3 Zn1 F3 178.8(5) 10_557 .
F3 Zn1 N1 89.58(19) 10_557 .
F3 Zn1 N1 89.57(19) . .
F3 Zn1 N1 89.58(19) 10_557 11_655
F3 Zn1 N1 89.57(19) . 11_655
N1 Zn1 N1 87.7(7) . 11_655
F3 Zn1 N16 90.42(19) 10_557 5_445
F3 Zn1 N16 90.42(19) . 5_445
N1 Zn1 N16 178.8(5) . 5_445
N1 Zn1 N16 91.1(4) 11_655 5_445
F3 Zn1 N16 90.42(19) 10_557 15_645
F3 Zn1 N16 90.42(19) . 15_645
N1 Zn1 N16 91.1(4) . 15_645
N1 Zn1 N16 178.8(5) 11_655 15_645
N16 Zn1 N16 90.1(6) 5_445 15_645
F4 Si2 F5 91.2(4) . .
F4 Si2 F5 91.2(4) . 11_655
F5 Si2 F5 177.5(9) . 11_655
F4 Si2 F6 180.0 . .
F5 Si2 F6 88.8(4) . .
F5 Si2 F6 88.8(4) 11_655 .
F4 Si2 F3 90.9(4) . .
F5 Si2 F3 89.981(14) . .
F5 Si2 F3 89.981(14) 11_655 .
F6 Si2 F3 89.1(4) . .
F4 Si2 F3 90.9(4) . 10_556
F5 Si2 F3 89.981(14) . 10_556
F5 Si2 F3 89.981(14) 11_655 10_556
F6 Si2 F3 89.1(4) . 10_556
F3 Si2 F3 178.2(8) . 10_556
Si2 F3 Zn1 179.7(6) . .
C6 C5 C4 175(3) . .
C2 N1 C2 111.0(19) . 10_557
C2 N1 Zn1 124.4(10) . .
C2 N1 Zn1 124.4(10) 10_557 .
C14 C13 C14 116.0(16) 10_557 .
C14 C13 C12 122.0(8) 10_557 .
C14 C13 C12 122.0(8) . .
C12 C11 C10 179.2(16) . .
C3 C4 C3 118(2) . 10_557
C3 C4 C5 120.9(12) . .
C3 C4 C5 121.0(12) 10_557 .
C11 C10 C9 120.9(8) . .
C11 C10 C9 120.9(8) . 10_557
C9 C10 C9 118.2(17) . 10_557
N16 C15 C14 123.5(13) . .
C13 C14 C15 120.4(13) . .
C8 C7 C8 121(2) . 10_557
C8 C7 C6 119.3(11) . .
C8 C7 C6 119.3(11) 10_557 .
C8 C9 C10 118.8(16) . .
C5 C6 C7 170(3) . .
C7 C8 C9 121.3(18) . .
N1 C2 C3 127.2(19) . .
C4 C3 C2 118(2) . .
C11 C12 C13 178.7(15) . .
C15 N16 C15 116.0(14) . 10_557
C15 N16 Zn1 122.0(7) . 5
C15 N16 Zn1 122.0(7) 10_557 5
O1 C1 O1 117(4) 11_655 .

loop_
_geom_bond_atom_site_label_1
_geom_bond_atom_site_label_2
_geom_bond_distance
_geom_bond_site_symmetry_2
Zn1 F3 2.117(8) 10_557
Zn1 F3 2.117(8) .
Zn1 N1 2.135(13) .
Zn1 N1 2.135(13) 11_655
Zn1 N16 2.145(12) 5_445
Zn1 N16 2.145(12) 15_645
Si2 F4 1.667(16) .
Si2 F5 1.668(9) .
Si2 F5 1.668(9) 11_655
Si2 F6 1.672(14) .
Si2 F3 1.697(8) .
Si2 F3 1.697(8) 10_556
C5 C6 1.26(3) .
C5 C4 1.42(3) .
N1 C2 1.271(19) .
N1 C2 1.271(19) 10_557
C13 C14 1.372(15) 10_557
C13 C14 1.372(15) .
C13 C12 1.45(2) .
C11 C12 1.18(2) .
C11 C10 1.41(2) .
C4 C3 1.30(2) .
C4 C3 1.30(2) 10_557
C10 C9 1.411(17) .
C10 C9 1.411(17) 10_557
C15 N16 1.328(14) .
C15 C14 1.383(17) .
C7 C8 1.333(19) .
C7 C8 1.333(19) 10_557
C7 C6 1.45(3) .
C9 C8 1.40(2) .
C2 C3 1.38(2) .
N16 C15 1.328(15) 10_557
N16 Zn1 2.145(12) 5
O1 C1 1.323(18) .
C1 O1 1.323(18) 11_655

loop_
_platon_squeeze_void_nr
_platon_squeeze_void_average_x
_platon_squeeze_void_average_y
_platon_squeeze_void_average_z
_platon_squeeze_void_volume
_platon_squeeze_void_count_electrons
_platon_squeeze_void_content
1 0.395 -0.010 -0.046 3538 1293 ' '
